data_7061532
loop_
_publ_author_name
'Xu, Xiao'
'Xia, Ting'
'Chen, Xu-Lang'
'Hao, Xiang'
'Liang, Tongling'
'Li, Huan-Rong'
'Gong, Han-Yuan'

_publ_section_title
;
 Tetrabenzo[b,de,gh,j][1,10]phenanthroline: a nitrogen-doped nanographene
 as a selective metal cation and proton fluorophore
;
_journal_issue 24
_journal_name_full 'New Journal of Chemistry'
_journal_page_first 11835
_journal_page_last 11839
_journal_paper_doi 10.1039/D2NJ01861F
_journal_volume 46
_journal_year 2022
_chemical_formula_sum 'C28 H20 N2 O'
_chemical_formula_weight 400.46
_space_group_crystal_system orthorhombic
_space_group_IT_number 19
_space_group_name_Hall 'P 2ac 2ab'
_space_group_name_H-M_alt 'P 21 21 21'
_atom_sites_solution_hydrogens geom
_audit_creation_method SHELXL-2018/3
_audit_update_record
;
2021-12-10 deposited with the CCDC.	2022-05-19 downloaded from the CCDC.
;
_cell_angle_alpha 90
_cell_angle_beta 90
_cell_angle_gamma 90
_cell_formula_units_Z 4
_cell_length_a 5.0045(10)
_cell_length_b 16.990(3)
_cell_length_c 22.671(5)
_cell_measurement_reflns_used 2543
_cell_measurement_temperature 99.97(13)
_cell_measurement_theta_max 62.468
_cell_measurement_theta_min 3.251
_cell_volume 1927.6(7)
_computing_cell_refinement 'CrysAlisPro 1.171.40.84a (Rigaku OD, 2020)'
_computing_data_collection 'CrysAlisPro 1.171.40.84a (Rigaku OD, 2020)'
_computing_data_reduction 'CrysAlisPro 1.171.40.84a (Rigaku OD, 2020)'
_computing_structure_refinement 'SHELXL-2018/3 (Sheldrick, 2018)'
_diffrn_ambient_temperature 99.97(13)
_diffrn_detector_area_resol_mean 10.0000
_diffrn_measured_fraction_theta_full 0.940
_diffrn_measured_fraction_theta_max 0.940
_diffrn_measurement_device_type 'XtaLAB Synergy R, DW system, HyPix'
_diffrn_measurement_method '\w scans'
_diffrn_radiation_type CuK\a
_diffrn_radiation_wavelength 1.54184
_diffrn_reflns_av_R_equivalents 0.0464
_diffrn_reflns_av_unetI/netI 0.0659
_diffrn_reflns_Laue_measured_fraction_full 0.940
_diffrn_reflns_Laue_measured_fraction_max 0.940
_diffrn_reflns_limit_h_max 2
_diffrn_reflns_limit_h_min -5
_diffrn_reflns_limit_k_max 19
_diffrn_reflns_limit_k_min -17
_diffrn_reflns_limit_l_max 26
_diffrn_reflns_limit_l_min -18
_diffrn_reflns_number 4504
_diffrn_reflns_point_group_measured_fraction_full 0.826
_diffrn_reflns_point_group_measured_fraction_max 0.826
_diffrn_reflns_theta_full 62.468
_diffrn_reflns_theta_max 62.468
_diffrn_reflns_theta_min 3.251
_exptl_absorpt_coefficient_mu 0.660
_exptl_absorpt_correction_T_max 1.00000
_exptl_absorpt_correction_T_min 0.52425
_exptl_absorpt_correction_type multi-scan
_exptl_crystal_colour yellow
_exptl_crystal_density_diffrn 1.380
_exptl_crystal_description prism
_exptl_crystal_F_000 840
_exptl_crystal_recrystallization_method 'Re-crystallisation from solvent'
_exptl_crystal_size_max 0.200
_exptl_crystal_size_mid 0.100
_exptl_crystal_size_min 0.050
_refine_diff_density_max 0.167
_refine_diff_density_min -0.201
_refine_diff_density_rms 0.040
_refine_ls_abs_structure_details
;
 Flack x determined using 620 quotients [(I+)-(I-)]/[(I+)+(I-)]
 (Parsons, Flack and Wagner, Acta Cryst. B69 (2013) 249-259).
;
_refine_ls_abs_structure_Flack 0.7(6)
_refine_ls_extinction_method none
_refine_ls_goodness_of_fit_ref 1.013
_refine_ls_hydrogen_treatment constr
_refine_ls_matrix_type full
_refine_ls_number_parameters 280
_refine_ls_number_reflns 2543
_refine_ls_number_restraints 0
_refine_ls_restrained_S_all 1.013
_refine_ls_R_factor_all 0.0572
_refine_ls_R_factor_gt 0.0471
_refine_ls_shift/su_max 0.000
_refine_ls_shift/su_mean 0.000
_refine_ls_structure_factor_coef Fsqd
_refine_ls_weighting_details 'w=1/[\s^2^(Fo^2^)+(0.0325P)^2^+0.8500P] where P=(Fo^2^+2Fc^2^)/3'
_refine_ls_weighting_scheme calc
_refine_ls_wR_factor_gt 0.1081
_refine_ls_wR_factor_ref 0.1130
_reflns_Friedel_coverage 0.478
_reflns_Friedel_fraction_full 0.659
_reflns_Friedel_fraction_max 0.658
_reflns_number_gt 2231
_reflns_number_total 2543
_reflns_threshold_expression 'I > 2\s(I)'
_cod_data_source_file d2nj01861f2.cif
_cod_data_source_block a
_cod_depositor_comments 'Adding full bibliography for 7061532--7061536.cif.'
_cod_original_cell_volume 1927.7(7)
_cod_database_code 7061532
_shelx_shelxl_version_number 2018/3
_shelx_space_group_comment
;
The symmetry employed for this shelxl refinement is uniquely defined
by the following loop, which should always be used as a source of
symmetry information in preference to the above space-group names.
They are only intended as comments.
;

loop_
_space_group_symop_operation_xyz
'x, y, z'
'-x+1/2, -y, z+1/2'
'-x, y+1/2, -z+1/2'
'x+1/2, -y+1/2, -z'

loop_
_atom_site_label
_atom_site_type_symbol
_atom_site_fract_x
_atom_site_fract_y
_atom_site_fract_z
_atom_site_U_iso_or_equiv
_atom_site_adp_type
_atom_site_occupancy
_atom_site_site_symmetry_order
_atom_site_calc_flag
_atom_site_refinement_flags_posn
_atom_site_refinement_flags_adp
_atom_site_refinement_flags_occupancy
_atom_site_disorder_assembly
_atom_site_disorder_group
O1 O -0.9703(6) 0.36155(18) 0.08870(14) 0.0500(8) Uani 1 1 d . . . . .
H1A H -1.031518 0.405243 0.081358 0.075 Uiso 1 1 calc R U . . .
C1 C -0.6235(7) 0.4991(2) 0.19881(15) 0.0274(8) Uani 1 1 d . . . . .
C2 C -0.4451(7) 0.4355(2) 0.19248(17) 0.0316(9) Uani 1 1 d . . . . .
H2A H -0.452030 0.404595 0.158660 0.038 Uiso 1 1 calc R U . . .
C3 C -0.2626(8) 0.4187(2) 0.23533(16) 0.0356(9) Uani 1 1 d . . . . .
H3A H -0.146525 0.376436 0.230576 0.043 Uiso 1 1 calc R U . . .
C4 C -0.2493(8) 0.4645(2) 0.28614(17) 0.0350(10) Uani 1 1 d . . . . .
H4A H -0.124529 0.452549 0.315203 0.042 Uiso 1 1 calc R U . . .
C5 C -0.4184(8) 0.5270(2) 0.29363(16) 0.0329(9) Uani 1 1 d . . . . .
H5A H -0.407457 0.556862 0.327905 0.039 Uiso 1 1 calc R U . . .
C6 C -0.6086(7) 0.5467(2) 0.25037(16) 0.0290(9) Uani 1 1 d . . . . .
C7 C -0.7889(8) 0.6127(2) 0.25448(15) 0.0282(9) Uani 1 1 d . . . . .
C8 C -0.7900(8) 0.6643(2) 0.30279(17) 0.0335(9) Uani 1 1 d . . . . .
H8A H -0.668871 0.656943 0.333415 0.040 Uiso 1 1 calc R U . . .
C9 C -0.9692(8) 0.7257(2) 0.30512(17) 0.0349(10) Uani 1 1 d . . . . .
H9A H -0.970555 0.759083 0.337612 0.042 Uiso 1 1 calc R U . . .
C10 C -1.1476(8) 0.7379(2) 0.25925(17) 0.0356(10) Uani 1 1 d . . . . .
H10A H -1.269351 0.779094 0.262037 0.043 Uiso 1 1 calc R U . . .
C11 C -1.1506(8) 0.6904(2) 0.20910(16) 0.0287(9) Uani 1 1 d . . . . .
C12 C -1.3337(7) 0.7037(2) 0.15953(16) 0.0302(9) Uani 1 1 d . . . . .
C13 C -1.5075(8) 0.7676(2) 0.15813(18) 0.0354(10) Uani 1 1 d . . . . .
H13A H -1.503646 0.804184 0.188653 0.043 Uiso 1 1 calc R U . . .
C14 C -1.6867(8) 0.7778(3) 0.11202(18) 0.0393(10) Uani 1 1 d . . . . .
H14A H -1.801494 0.820836 0.112183 0.047 Uiso 1 1 calc R U . . .
C15 C -1.6963(8) 0.7253(2) 0.06629(18) 0.0361(10) Uani 1 1 d . . . . .
H15A H -1.818690 0.732688 0.035928 0.043 Uiso 1 1 calc R U . . .
C16 C -1.5231(8) 0.6602(2) 0.06481(17) 0.0342(10) Uani 1 1 d . . . . .
C17 C -1.5242(8) 0.6021(3) 0.01805(17) 0.0343(9) Uani 1 1 d . . . . .
C18 C -1.6978(9) 0.6045(3) -0.03041(17) 0.0400(10) Uani 1 1 d . . . . .
H18A H -1.818781 0.645830 -0.033797 0.048 Uiso 1 1 calc R U . . .
C19 C -1.6928(9) 0.5473(3) -0.07282(18) 0.0427(11) Uani 1 1 d . . . . .
H19A H -1.810629 0.549914 -0.104477 0.051 Uiso 1 1 calc R U . . .
C20 C -1.5110(9) 0.4845(3) -0.06890(17) 0.0440(11) Uani 1 1 d . . . . .
H20A H -1.509026 0.445630 -0.097762 0.053 Uiso 1 1 calc R U . . .
C21 C -1.3366(9) 0.4808(3) -0.02248(16) 0.0384(10) Uani 1 1 d . . . . .
H21A H -1.214604 0.439621 -0.020165 0.046 Uiso 1 1 calc R U . . .
C22 C -1.3409(8) 0.5390(2) 0.02188(16) 0.0334(9) Uani 1 1 d . . . . .
C23 C -1.3401(7) 0.6500(2) 0.11154(16) 0.0285(9) Uani 1 1 d . . . . .
C24 C -1.1615(8) 0.5835(2) 0.11009(15) 0.0289(9) Uani 1 1 d . . . . .
C25 C -0.9661(8) 0.5725(2) 0.15828(15) 0.0270(8) Uani 1 1 d . . . . .
C26 C -0.9679(8) 0.6262(2) 0.20747(15) 0.0273(9) Uani 1 1 d . . . . .
C27 C -0.7448(10) 0.3480(3) 0.05343(18) 0.0500(12) Uani 1 1 d . . . . .
H27A H -0.611684 0.388299 0.060910 0.060 Uiso 1 1 calc R U . . .
H27B H -0.794328 0.350596 0.012114 0.060 Uiso 1 1 calc R U . . .
C28 C -0.6309(13) 0.2689(3) 0.0670(2) 0.0717(18) Uani 1 1 d . . . . .
H28A H -0.476597 0.259823 0.042790 0.108 Uiso 1 1 calc R U . . .
H28B H -0.580357 0.266738 0.107829 0.108 Uiso 1 1 calc R U . . .
H28C H -0.762556 0.229127 0.059152 0.108 Uiso 1 1 calc R U . . .
N1 N -0.8016(6) 0.51273(19) 0.15372(13) 0.0288(7) Uani 1 1 d . . . . .
N2 N -1.1632(7) 0.5305(2) 0.06776(13) 0.0313(8) Uani 1 1 d . . . . .

loop_
_atom_site_aniso_label
_atom_site_aniso_U_11
_atom_site_aniso_U_22
_atom_site_aniso_U_33
_atom_site_aniso_U_23
_atom_site_aniso_U_13
_atom_site_aniso_U_12
O1 0.0550(19) 0.0321(17) 0.0627(19) 0.0058(16) 0.0088(17) 0.0020(15)
C1 0.0297(18) 0.026(2) 0.0268(18) 0.0050(17) 0.0017(16) -0.0049(17)
C2 0.035(2) 0.027(2) 0.0330(19) 0.0011(18) 0.0032(18) -0.0003(18)
C3 0.039(2) 0.029(2) 0.039(2) 0.0085(19) 0.0030(19) 0.0012(19)
C4 0.034(2) 0.036(2) 0.035(2) 0.0093(19) -0.0019(18) -0.0028(19)
C5 0.037(2) 0.032(2) 0.0288(19) 0.0062(18) -0.0039(17) -0.0092(18)
C6 0.032(2) 0.024(2) 0.0313(19) 0.0052(17) 0.0047(16) -0.0056(16)
C7 0.032(2) 0.027(2) 0.0254(18) 0.0040(16) 0.0032(17) -0.0068(17)
C8 0.036(2) 0.032(2) 0.032(2) 0.0003(18) -0.0008(18) -0.0079(19)
C9 0.042(2) 0.032(2) 0.031(2) -0.0066(18) 0.003(2) -0.0064(19)
C10 0.040(2) 0.028(2) 0.038(2) 0.0001(19) 0.0124(19) -0.0025(19)
C11 0.0320(19) 0.024(2) 0.030(2) 0.0014(17) 0.0068(17) -0.0031(17)
C12 0.0291(19) 0.027(2) 0.034(2) 0.0043(18) 0.0103(18) -0.0027(17)
C13 0.037(2) 0.029(2) 0.041(2) 0.0049(19) 0.009(2) -0.0007(18)
C14 0.037(2) 0.032(2) 0.049(2) 0.014(2) 0.010(2) 0.0080(19)
C15 0.031(2) 0.039(2) 0.039(2) 0.014(2) -0.0004(19) -0.0014(18)
C16 0.031(2) 0.034(2) 0.037(2) 0.0116(19) 0.0040(18) -0.0067(18)
C17 0.034(2) 0.038(2) 0.0317(19) 0.0104(19) 0.0056(18) -0.0078(19)
C18 0.037(2) 0.049(3) 0.034(2) 0.014(2) -0.0019(19) -0.007(2)
C19 0.040(2) 0.055(3) 0.034(2) 0.011(2) -0.0039(19) -0.016(2)
C20 0.053(3) 0.050(3) 0.029(2) 0.001(2) 0.003(2) -0.021(2)
C21 0.042(2) 0.042(3) 0.0304(19) 0.002(2) 0.0049(19) -0.008(2)
C22 0.036(2) 0.038(2) 0.0265(19) 0.0063(19) 0.0041(17) -0.012(2)
C23 0.0283(18) 0.027(2) 0.0298(19) 0.0082(17) 0.0060(16) -0.0048(17)
C24 0.0323(19) 0.028(2) 0.0259(18) 0.0051(18) 0.0042(17) -0.0055(17)
C25 0.0300(18) 0.023(2) 0.0274(18) 0.0032(17) 0.0053(17) -0.0055(17)
C26 0.0305(19) 0.022(2) 0.0295(19) 0.0007(17) 0.0087(17) -0.0073(16)
C27 0.064(3) 0.049(3) 0.037(2) -0.002(2) 0.008(2) -0.009(3)
C28 0.082(4) 0.071(4) 0.062(3) 0.007(3) 0.021(3) 0.031(3)
N1 0.0308(16) 0.0257(18) 0.0298(15) 0.0016(14) 0.0036(14) -0.0023(15)
N2 0.0341(17) 0.0320(19) 0.0277(16) 0.0027(15) 0.0005(14) -0.0032(15)

loop_
_atom_type_symbol
_atom_type_description
_atom_type_scat_dispersion_real
_atom_type_scat_dispersion_imag
_atom_type_scat_source
C C 0.0181 0.0091 'International Tables Vol C Tables 4.2.6.8 and 6.1.1.4'
H H 0.0000 0.0000 'International Tables Vol C Tables 4.2.6.8 and 6.1.1.4'
N N 0.0311 0.0180 'International Tables Vol C Tables 4.2.6.8 and 6.1.1.4'
O O 0.0492 0.0322 'International Tables Vol C Tables 4.2.6.8 and 6.1.1.4'

loop_
_geom_angle_atom_site_label_1
_geom_angle_atom_site_label_2
_geom_angle_atom_site_label_3
_geom_angle
_geom_angle_site_symmetry_1
_geom_angle_site_symmetry_3
_geom_angle_publ_flag
C27 O1 H1A 109.5 . . ?
N1 C1 C2 117.6(3) . . ?
N1 C1 C6 123.3(3) . . ?
C2 C1 C6 119.1(3) . . ?
C3 C2 C1 120.8(4) . . ?
C3 C2 H2A 119.6 . . ?
C1 C2 H2A 119.6 . . ?
C2 C3 C4 120.3(4) . . ?
C2 C3 H3A 119.8 . . ?
C4 C3 H3A 119.8 . . ?
C5 C4 C3 120.4(4) . . ?
C5 C4 H4A 119.8 . . ?
C3 C4 H4A 119.8 . . ?
C4 C5 C6 121.1(4) . . ?
C4 C5 H5A 119.4 . . ?
C6 C5 H5A 119.4 . . ?
C5 C6 C1 118.2(4) . . ?
C5 C6 C7 124.3(4) . . ?
C1 C6 C7 117.5(3) . . ?
C8 C7 C26 119.0(4) . . ?
C8 C7 C6 122.6(3) . . ?
C26 C7 C6 118.4(3) . . ?
C9 C8 C7 120.4(4) . . ?
C9 C8 H8A 119.8 . . ?
C7 C8 H8A 119.8 . . ?
C8 C9 C10 120.3(4) . . ?
C8 C9 H9A 119.9 . . ?
C10 C9 H9A 119.9 . . ?
C9 C10 C11 122.1(4) . . ?
C9 C10 H10A 118.9 . . ?
C11 C10 H10A 118.9 . . ?
C10 C11 C26 117.2(4) . . ?
C10 C11 C12 122.8(4) . . ?
C26 C11 C12 119.9(3) . . ?
C13 C12 C23 118.0(4) . . ?
C13 C12 C11 121.9(4) . . ?
C23 C12 C11 120.1(3) . . ?
C14 C13 C12 121.2(4) . . ?
C14 C13 H13A 119.4 . . ?
C12 C13 H13A 119.4 . . ?
C15 C14 C13 120.8(4) . . ?
C15 C14 H14A 119.6 . . ?
C13 C14 H14A 119.6 . . ?
C14 C15 C16 120.6(4) . . ?
C14 C15 H15A 119.7 . . ?
C16 C15 H15A 119.7 . . ?
C15 C16 C23 118.6(4) . . ?
C15 C16 C17 123.5(4) . . ?
C23 C16 C17 117.9(4) . . ?
C18 C17 C22 118.2(4) . . ?
C18 C17 C16 123.8(4) . . ?
C22 C17 C16 118.0(4) . . ?
C19 C18 C17 121.2(4) . . ?
C19 C18 H18A 119.4 . . ?
C17 C18 H18A 119.4 . . ?
C18 C19 C20 120.5(4) . . ?
C18 C19 H19A 119.8 . . ?
C20 C19 H19A 119.8 . . ?
C21 C20 C19 119.8(4) . . ?
C21 C20 H20A 120.1 . . ?
C19 C20 H20A 120.1 . . ?
C20 C21 C22 120.4(4) . . ?
C20 C21 H21A 119.8 . . ?
C22 C21 H21A 119.8 . . ?
N2 C22 C21 117.1(4) . . ?
N2 C22 C17 123.0(4) . . ?
C21 C22 C17 119.8(4) . . ?
C16 C23 C12 120.7(4) . . ?
C16 C23 C24 118.8(3) . . ?
C12 C23 C24 120.5(3) . . ?
N2 C24 C23 123.3(3) . . ?
N2 C24 C25 117.2(3) . . ?
C23 C24 C25 119.5(3) . . ?
N1 C25 C26 123.7(3) . . ?
N1 C25 C24 117.1(3) . . ?
C26 C25 C24 119.2(3) . . ?
C7 C26 C11 120.9(3) . . ?
C7 C26 C25 118.5(3) . . ?
C11 C26 C25 120.6(3) . . ?
O1 C27 C28 109.7(4) . . ?
O1 C27 H27A 109.7 . . ?
C28 C27 H27A 109.7 . . ?
O1 C27 H27B 109.7 . . ?
C28 C27 H27B 109.7 . . ?
H27A C27 H27B 108.2 . . ?
C27 C28 H28A 109.5 . . ?
C27 C28 H28B 109.5 . . ?
H28A C28 H28B 109.5 . . ?
C27 C28 H28C 109.5 . . ?
H28A C28 H28C 109.5 . . ?
H28B C28 H28C 109.5 . . ?
C25 N1 C1 118.6(3) . . ?
C24 N2 C22 119.0(3) . . ?

loop_
_geom_bond_atom_site_label_1
_geom_bond_atom_site_label_2
_geom_bond_distance
_geom_bond_site_symmetry_2
_geom_bond_publ_flag
O1 C27 1.402(6) . ?
O1 H1A 0.8200 . ?
C1 N1 1.376(5) . ?
C1 C2 1.409(5) . ?
C1 C6 1.423(5) . ?
C2 C3 1.364(5) . ?
C2 H2A 0.9300 . ?
C3 C4 1.392(6) . ?
C3 H3A 0.9300 . ?
C4 C5 1.368(6) . ?
C4 H4A 0.9300 . ?
C5 C6 1.408(5) . ?
C5 H5A 0.9300 . ?
C6 C7 1.441(5) . ?
C7 C8 1.403(5) . ?
C7 C26 1.411(5) . ?
C8 C9 1.377(6) . ?
C8 H8A 0.9300 . ?
C9 C10 1.386(6) . ?
C9 H9A 0.9300 . ?
C10 C11 1.394(5) . ?
C10 H10A 0.9300 . ?
C11 C26 1.424(5) . ?
C11 C12 1.468(5) . ?
C12 C13 1.391(6) . ?
C12 C23 1.421(5) . ?
C13 C14 1.388(6) . ?
C13 H13A 0.9300 . ?
C14 C15 1.369(6) . ?
C14 H14A 0.9300 . ?
C15 C16 1.406(6) . ?
C15 H15A 0.9300 . ?
C16 C23 1.411(5) . ?
C16 C17 1.448(6) . ?
C17 C18 1.401(6) . ?
C17 C22 1.414(6) . ?
C18 C19 1.368(6) . ?
C18 H18A 0.9300 . ?
C19 C20 1.404(7) . ?
C19 H19A 0.9300 . ?
C20 C21 1.368(6) . ?
C20 H20A 0.9300 . ?
C21 C22 1.410(6) . ?
C21 H21A 0.9300 . ?
C22 N2 1.376(5) . ?
C23 C24 1.441(5) . ?
C24 N2 1.315(5) . ?
C24 C25 1.478(5) . ?
C25 N1 1.311(5) . ?
C25 C26 1.441(5) . ?
C27 C28 1.493(7) . ?
C27 H27A 0.9700 . ?
C27 H27B 0.9700 . ?
C28 H28A 0.9600 . ?
C28 H28B 0.9600 . ?
C28 H28C 0.9600 . ?

loop_
_geom_torsion_atom_site_label_1
_geom_torsion_atom_site_label_2
_geom_torsion_atom_site_label_3
_geom_torsion_atom_site_label_4
_geom_torsion
_geom_torsion_site_symmetry_1
_geom_torsion_site_symmetry_2
_geom_torsion_site_symmetry_3
_geom_torsion_site_symmetry_4
_geom_torsion_publ_flag
N1 C1 C2 C3 179.8(3) . . . . ?
C6 C1 C2 C3 0.9(5) . . . . ?
C1 C2 C3 C4 -0.2(6) . . . . ?
C2 C3 C4 C5 -0.2(6) . . . . ?
C3 C4 C5 C6 -0.3(6) . . . . ?
C4 C5 C6 C1 1.0(5) . . . . ?
C4 C5 C6 C7 -178.5(4) . . . . ?
N1 C1 C6 C5 179.9(3) . . . . ?
C2 C1 C6 C5 -1.3(5) . . . . ?
N1 C1 C6 C7 -0.6(5) . . . . ?
C2 C1 C6 C7 178.2(3) . . . . ?
C5 C6 C7 C8 0.4(6) . . . . ?
C1 C6 C7 C8 -179.1(3) . . . . ?
C5 C6 C7 C26 179.3(3) . . . . ?
C1 C6 C7 C26 -0.1(5) . . . . ?
C26 C7 C8 C9 2.1(5) . . . . ?
C6 C7 C8 C9 -178.9(4) . . . . ?
C7 C8 C9 C10 -1.1(6) . . . . ?
C8 C9 C10 C11 -1.2(6) . . . . ?
C9 C10 C11 C26 2.3(6) . . . . ?
C9 C10 C11 C12 -178.5(4) . . . . ?
C10 C11 C12 C13 3.5(6) . . . . ?
C26 C11 C12 C13 -177.3(3) . . . . ?
C10 C11 C12 C23 -175.5(4) . . . . ?
C26 C11 C12 C23 3.7(5) . . . . ?
C23 C12 C13 C14 1.5(5) . . . . ?
C11 C12 C13 C14 -177.5(4) . . . . ?
C12 C13 C14 C15 -0.3(6) . . . . ?
C13 C14 C15 C16 -0.6(6) . . . . ?
C14 C15 C16 C23 0.3(6) . . . . ?
C14 C15 C16 C17 179.5(4) . . . . ?
C15 C16 C17 C18 -0.2(6) . . . . ?
C23 C16 C17 C18 179.1(4) . . . . ?
C15 C16 C17 C22 -179.6(4) . . . . ?
C23 C16 C17 C22 -0.3(5) . . . . ?
C22 C17 C18 C19 0.5(6) . . . . ?
C16 C17 C18 C19 -178.9(4) . . . . ?
C17 C18 C19 C20 -0.4(6) . . . . ?
C18 C19 C20 C21 -0.3(6) . . . . ?
C19 C20 C21 C22 0.9(6) . . . . ?
C20 C21 C22 N2 178.8(3) . . . . ?
C20 C21 C22 C17 -0.8(6) . . . . ?
C18 C17 C22 N2 -179.5(3) . . . . ?
C16 C17 C22 N2 0.0(5) . . . . ?
C18 C17 C22 C21 0.1(5) . . . . ?
C16 C17 C22 C21 179.5(3) . . . . ?
C15 C16 C23 C12 0.9(5) . . . . ?
C17 C16 C23 C12 -178.3(3) . . . . ?
C15 C16 C23 C24 -179.8(3) . . . . ?
C17 C16 C23 C24 0.9(5) . . . . ?
C13 C12 C23 C16 -1.8(5) . . . . ?
C11 C12 C23 C16 177.3(3) . . . . ?
C13 C12 C23 C24 179.0(3) . . . . ?
C11 C12 C23 C24 -2.0(5) . . . . ?
C16 C23 C24 N2 -1.2(5) . . . . ?
C12 C23 C24 N2 178.0(3) . . . . ?
C16 C23 C24 C25 179.2(3) . . . . ?
C12 C23 C24 C25 -1.5(5) . . . . ?
N2 C24 C25 N1 3.0(5) . . . . ?
C23 C24 C25 N1 -177.5(3) . . . . ?
N2 C24 C25 C26 -176.2(3) . . . . ?
C23 C24 C25 C26 3.4(5) . . . . ?
C8 C7 C26 C11 -1.0(5) . . . . ?
C6 C7 C26 C11 -180.0(3) . . . . ?
C8 C7 C26 C25 -179.6(3) . . . . ?
C6 C7 C26 C25 1.4(5) . . . . ?
C10 C11 C26 C7 -1.1(5) . . . . ?
C12 C11 C26 C7 179.6(3) . . . . ?
C10 C11 C26 C25 177.4(3) . . . . ?
C12 C11 C26 C25 -1.9(5) . . . . ?
N1 C25 C26 C7 -2.2(5) . . . . ?
C24 C25 C26 C7 176.9(3) . . . . ?
N1 C25 C26 C11 179.2(4) . . . . ?
C24 C25 C26 C11 -1.7(5) . . . . ?
C26 C25 N1 C1 1.4(5) . . . . ?
C24 C25 N1 C1 -177.7(3) . . . . ?
C2 C1 N1 C25 -178.8(3) . . . . ?
C6 C1 N1 C25 0.0(5) . . . . ?
C23 C24 N2 C22 0.9(5) . . . . ?
C25 C24 N2 C22 -179.5(3) . . . . ?
C21 C22 N2 C24 -179.8(3) . . . . ?
C17 C22 N2 C24 -0.3(5) . . . . ?
